data_4301540
loop_
_publ_author_name
'Sipke H. Wadman'
'Martin Lutz'
'Duncan M. Tooke'
'Anthony L. Spek'
'Franti\<sek Hartl'
'Remco W. A. Havenith'
'Gerard P. M. van Klink'
'Gerard van Koten'

_publ_contact_author_address
; Bijvoet Center for Biomolecular Research
  Crystal and Structural Chemistry
  Utrecht University
  Padualaan 8
  3584 CH Utrecht
  The Netherlands
;
_publ_contact_author_email m.lutz@uu.nl
_publ_contact_author_fax '[+31] 30 2533940'
_publ_contact_author_name 'Martin Lutz'
_publ_contact_author_phone '[+31] 30 2533902'
_publ_section_title
;
Consequences of N,C,N'- and C,N,N'-Coordination Modes on Electronic and
Photophysical Properties of Cyclometalated Aryl Ruthenium(II) Complexes
;
_journal_name_full 'Inorganic Chemistry'
_journal_page_first 1887
_journal_page_last 1900
_journal_paper_doi 10.1021/ic801595m
_journal_volume 48
_journal_year 2009
_chemical_formula_moiety 'C19 H16 N2 O2'
_chemical_formula_sum 'C19 H16 N2 O2'
_chemical_formula_weight 304.34
_chemical_name_systematic
; 
 ? 
;
_space_group_IT_number 14
_symmetry_cell_setting monoclinic
_symmetry_space_group_name_Hall '-P 2yab'
_symmetry_space_group_name_H-M 'P 1 21/a 1'
_atom_sites_solution_hydrogens geom
_atom_sites_solution_primary direct
_atom_sites_solution_secondary difmap
_audit_creation_method SHELXL-97
_cell_angle_alpha 90.00
_cell_angle_beta 100.7772(14)
_cell_angle_gamma 90.00
_cell_formula_units_Z 8
_cell_length_a 16.1833(3)
_cell_length_b 5.2291(1)
_cell_length_c 37.1827(10)
_cell_measurement_reflns_used 3059
_cell_measurement_temperature 125(2)
_cell_measurement_theta_max 23.00
_cell_measurement_theta_min 1.53
_cell_volume 3091.05(12)
_computing_cell_refinement peakref
_computing_data_collection 'Nonius COLLECT'
_computing_data_reduction 'EvalCCD, Twinabs'
_computing_structure_refinement 'SHELXL-97 (Sheldrick, 1997)'
_computing_structure_solution 'SHELXS-97 (Sheldrick, 1990)'
_diffrn_ambient_temperature 125(2)
_diffrn_measured_fraction_theta_full 0.985
_diffrn_measured_fraction_theta_max 0.985
_diffrn_measurement_device_type 'Nonius KappaCCD'
_diffrn_radiation_monochromator graphite
_diffrn_radiation_source 'rotating anode'
_diffrn_radiation_type MoK\a
_diffrn_radiation_wavelength 0.71073
_diffrn_reflns_av_R_equivalents 0.0755
_diffrn_reflns_av_sigmaI/netI 0.0462
_diffrn_reflns_limit_h_max 17
_diffrn_reflns_limit_h_min -17
_diffrn_reflns_limit_k_max 5
_diffrn_reflns_limit_k_min 0
_diffrn_reflns_limit_l_max 41
_diffrn_reflns_limit_l_min 0
_diffrn_reflns_number 24739
_diffrn_reflns_theta_full 23.14
_diffrn_reflns_theta_max 23.14
_diffrn_reflns_theta_min 1.67
_exptl_absorpt_coefficient_mu 0.086
_exptl_absorpt_correction_T_max 1.0
_exptl_absorpt_correction_T_min 0.6399
_exptl_absorpt_correction_type multi-scan
_exptl_crystal_colour colourless
_exptl_crystal_density_diffrn 1.308
_exptl_crystal_density_method 'not measured'
_exptl_crystal_description needle
_exptl_crystal_F_000 1280
_exptl_crystal_size_max 0.39
_exptl_crystal_size_mid 0.12
_exptl_crystal_size_min 0.09
_refine_diff_density_max 0.265
_refine_diff_density_min -0.240
_refine_diff_density_rms 0.057
_refine_ls_extinction_method none
_refine_ls_goodness_of_fit_ref 1.031
_refine_ls_hydrogen_treatment constr
_refine_ls_matrix_type full
_refine_ls_number_parameters 454
_refine_ls_number_reflns 4301
_refine_ls_number_restraints 6
_refine_ls_restrained_S_all 1.038
_refine_ls_R_factor_all 0.1091
_refine_ls_R_factor_gt 0.0648
_refine_ls_shift/su_max 0.000
_refine_ls_shift/su_mean 0.000
_refine_ls_structure_factor_coef Fsqd
_refine_ls_weighting_details 'calc w=1/[\s^2^(Fo^2^)+(0.0871P)^2^+1.8121P] where P=(Fo^2^+2Fc^2^)/3'
_refine_ls_weighting_scheme calc
_refine_ls_wR_factor_gt 0.1493
_refine_ls_wR_factor_ref 0.1742
_reflns_number_gt 2928
_reflns_number_total 4301
_reflns_threshold_expression I>2\s(I)
_cod_data_source_file ic801595m_si_001_2.cif
_cod_data_source_block s3281a
_cod_original_sg_symbol_H-M 'P 21/a'
_cod_database_code 4301540

loop_
_symmetry_equiv_pos_as_xyz
'x, y, z'
'-x+1/2, y+1/2, -z'
'-x, -y, -z'
'x-1/2, -y-1/2, z'

loop_
_atom_site_label
_atom_site_type_symbol
_atom_site_fract_x
_atom_site_fract_y
_atom_site_fract_z
_atom_site_U_iso_or_equiv
_atom_site_adp_type
_atom_site_occupancy
_atom_site_symmetry_multiplicity
_atom_site_calc_flag
_atom_site_refinement_flags
_atom_site_disorder_assembly
_atom_site_disorder_group
O11 O 0.2943(2) 1.2862(7) 0.05714(8) 0.0585(9) Uani 1 1 d . . .
O12 O 0.1697(2) 1.1114(6) 0.03419(7) 0.0492(8) Uani 1 1 d . . .
N12 N 0.2526(2) 0.6077(6) 0.14768(8) 0.0358(9) Uani 1 1 d . . .
N18 N 0.0586(2) 0.3914(7) 0.09309(9) 0.0470(10) Uani 1 1 d . . .
C11 C 0.1881(3) 0.5969(8) 0.11938(10) 0.0349(11) Uani 1 1 d . . .
C13 C 0.3132(3) 0.7854(8) 0.14779(10) 0.0331(10) Uani 1 1 d . . .
C14 C 0.3101(3) 0.9570(8) 0.11864(10) 0.0347(11) Uani 1 1 d . . .
H14 H 0.3535 1.0797 0.1189 0.042 Uiso 1 1 calc R . .
C15 C 0.2426(3) 0.9454(8) 0.08935(10) 0.0365(11) Uani 1 1 d . . .
C16 C 0.1813(3) 0.7622(8) 0.08978(10) 0.0388(11) Uani 1 1 d . . .
H16 H 0.1349 0.7495 0.0700 0.047 Uiso 1 1 calc R . .
C17 C 0.1239(3) 0.3959(8) 0.12143(11) 0.0367(11) Uani 1 1 d . . .
C19 C 0.0018(3) 0.2086(9) 0.09407(13) 0.0523(13) Uani 1 1 d . . .
H19 H -0.0448 0.2007 0.0743 0.063 Uiso 1 1 calc R . .
C110 C 0.0056(3) 0.0313(9) 0.12133(13) 0.0515(13) Uani 1 1 d . . .
H110 H -0.0367 -0.0958 0.1202 0.062 Uiso 1 1 calc R . .
C111 C 0.0720(3) 0.0407(9) 0.15044(12) 0.0459(12) Uani 1 1 d . . .
H111 H 0.0765 -0.0791 0.1699 0.055 Uiso 1 1 calc R . .
C112 C 0.1320(3) 0.2286(9) 0.15059(11) 0.0422(11) Uani 1 1 d . . .
H112 H 0.1782 0.2426 0.1705 0.051 Uiso 1 1 calc R . .
C113 C 0.3821(3) 0.7860(8) 0.18017(10) 0.0343(10) Uani 1 1 d . . .
C114 C 0.4443(3) 0.9671(10) 0.18518(12) 0.0560(14) Uani 1 1 d . . .
H114 H 0.4433 1.0989 0.1675 0.067 Uiso 1 1 calc R . .
C115 C 0.5088(3) 0.9614(10) 0.21557(13) 0.0623(14) Uani 1 1 d . . .
H115 H 0.5511 1.0897 0.2186 0.075 Uiso 1 1 calc R . .
C116 C 0.5120(3) 0.7738(10) 0.24107(11) 0.0495(12) Uani 1 1 d . . .
H116 H 0.5562 0.7710 0.2619 0.059 Uiso 1 1 calc R . .
C117 C 0.4520(4) 0.5917(9) 0.23669(12) 0.0600(14) Uani 1 1 d . . .
H117 H 0.4540 0.4595 0.2544 0.072 Uiso 1 1 calc R . .
C118 C 0.3870(3) 0.5978(9) 0.20618(12) 0.0548(13) Uani 1 1 d . . .
H118 H 0.3452 0.4682 0.2033 0.066 Uiso 1 1 calc R . .
C119 C 0.2402(3) 1.1327(10) 0.05912(11) 0.0448(12) Uani 1 1 d . . .
C120 C 0.1584(3) 1.2931(10) 0.00404(12) 0.0604(15) Uani 1 1 d . . .
H12A H 0.2010 1.2639 -0.0115 0.073 Uiso 1 1 calc R . .
H12B H 0.1644 1.4704 0.0135 0.073 Uiso 1 1 calc R . .
C121 C 0.0727(4) 1.2518(12) -0.01739(13) 0.095(2) Uani 1 1 d . . .
H12C H 0.0660 1.0719 -0.0247 0.143 Uiso 1 1 calc R . .
H12D H 0.0642 1.3602 -0.0393 0.143 Uiso 1 1 calc R . .
H12E H 0.0311 1.2959 -0.0023 0.143 Uiso 1 1 calc R . .
O21 O 0.2389(3) -0.2797(9) 0.44416(9) 0.0761(12) Uani 1 1 d . . .
O22 O 0.1352(2) -0.0934(8) 0.46749(8) 0.0799(13) Uani 1 1 d . . .
N22 N 0.1151(2) 0.3727(7) 0.34986(9) 0.0444(10) Uani 1 1 d . . .
N28 N -0.0257(3) 0.6199(9) 0.40545(11) 0.0691(14) Uani 1 1 d . . .
C21 C 0.0784(3) 0.3996(9) 0.37942(11) 0.0469(13) Uani 1 1 d . . .
C23 C 0.1723(3) 0.1859(9) 0.35067(11) 0.0467(12) Uani 1 1 d . B .
C24 C 0.1959(3) 0.0257(9) 0.38055(11) 0.0472(13) Uani 1 1 d . . .
H24 H 0.2375 -0.1021 0.3803 0.057 Uiso 1 1 calc R . .
C25 C 0.1580(3) 0.0545(10) 0.41082(11) 0.0513(14) Uani 1 1 d . . .
C26 C 0.0983(3) 0.2420(11) 0.40995(11) 0.0541(14) Uani 1 1 d . . .
H26 H 0.0706 0.2639 0.4301 0.065 Uiso 1 1 calc R . .
C27 C 0.0145(3) 0.6006(10) 0.37702(12) 0.0536(14) Uani 1 1 d . . .
C29 C -0.0849(4) 0.8004(15) 0.40361(18) 0.087(2) Uani 1 1 d . . .
H29 H -0.1130 0.8147 0.4238 0.104 Uiso 1 1 calc R . .
C210 C -0.1080(4) 0.9647(15) 0.37531(18) 0.093(2) Uani 1 1 d . . .
H210 H -0.1510 1.0881 0.3756 0.112 Uiso 1 1 calc R . .
C211 C -0.0665(3) 0.9461(13) 0.34569(14) 0.0801(19) Uani 1 1 d . . .
H211 H -0.0796 1.0586 0.3254 0.096 Uiso 1 1 calc R . .
C212 C -0.0060(3) 0.7602(12) 0.34683(12) 0.0627(15) Uani 1 1 d . . .
H212 H 0.0222 0.7408 0.3267 0.075 Uiso 1 1 calc R . .
C213 C 0.2060(3) 0.1553(8) 0.31642(11) 0.0425(12) Uani 1 1 d D . .
C216 C 0.2723(3) 0.0863(8) 0.25350(11) 0.0556(14) Uani 1 1 d D . .
H216 H 0.2978 0.0597 0.2328 0.067 Uiso 1 1 calc R A 1
C14A C 0.2265(4) -0.0712(19) 0.3066(2) 0.052(3) Uani 0.50 1 d PD B 1
H14A H 0.2192 -0.2134 0.3215 0.063 Uiso 0.50 1 calc PR B 1
C15A C 0.2589(5) -0.1132(18) 0.2748(2) 0.055(3) Uani 0.50 1 d PD B 1
H15A H 0.2715 -0.2822 0.2681 0.066 Uiso 0.50 1 calc PR B 1
C17A C 0.2475(5) 0.3399(19) 0.2624(2) 0.045(3) Uani 0.50 1 d PD B 1
H17A H 0.2540 0.4803 0.2469 0.054 Uiso 0.50 1 calc PR B 1
C18A C 0.2138(5) 0.3774(18) 0.2942(2) 0.039(2) Uani 0.50 1 d PD B 1
H18A H 0.1968 0.5421 0.3008 0.047 Uiso 0.50 1 calc PR B 1
C14B C 0.2975(6) 0.0530(12) 0.3196(2) 0.042(2) Uani 0.50 1 d PD B 2
H14B H 0.3311 0.0133 0.3427 0.051 Uiso 0.50 1 calc PR B 2
C15B C 0.3281(6) 0.0221(12) 0.2873(2) 0.042(2) Uani 0.50 1 d PD B 2
H15B H 0.3835 -0.0387 0.2875 0.050 Uiso 0.50 1 calc PR B 2
C18B C 0.1692(6) 0.2010(14) 0.2852(2) 0.053(3) Uani 0.50 1 d PD B 2
H18B H 0.1135 0.2653 0.2827 0.064 Uiso 0.50 1 calc PR B 2
C17B C 0.1996(6) 0.1694(15) 0.2537(2) 0.056(3) Uani 0.50 1 d PD B 2
H17B H 0.1644 0.2118 0.2310 0.068 Uiso 0.50 1 calc PR B 2
C219 C 0.1837(4) -0.1275(12) 0.44242(12) 0.0605(17) Uani 1 1 d . . .
C220 C 0.1509(4) -0.2722(15) 0.49860(13) 0.099(2) Uani 1 1 d . . .
H22A H 0.1539 -0.4498 0.4897 0.119 Uiso 1 1 calc R . .
H22B H 0.2049 -0.2307 0.5149 0.119 Uiso 1 1 calc R . .
C221 C 0.0815(5) -0.2464(17) 0.51836(15) 0.152(4) Uani 1 1 d . . .
H22C H 0.0790 -0.0698 0.5269 0.227 Uiso 1 1 calc R . .
H22D H 0.0904 -0.3626 0.5394 0.227 Uiso 1 1 calc R . .
H22E H 0.0285 -0.2894 0.5020 0.227 Uiso 1 1 calc R . .

loop_
_atom_site_aniso_label
_atom_site_aniso_U_11
_atom_site_aniso_U_22
_atom_site_aniso_U_33
_atom_site_aniso_U_23
_atom_site_aniso_U_13
_atom_site_aniso_U_12
O11 0.052(2) 0.072(2) 0.0535(19) 0.0212(18) 0.0148(18) 0.002(2)
O12 0.042(2) 0.069(2) 0.0362(16) 0.0147(16) 0.0077(16) 0.0079(18)
N12 0.038(2) 0.039(2) 0.0321(19) -0.0007(17) 0.0112(18) 0.0081(19)
N18 0.043(3) 0.050(2) 0.048(2) -0.004(2) 0.006(2) 0.004(2)
C11 0.034(3) 0.042(2) 0.030(2) -0.002(2) 0.009(2) 0.013(2)
C13 0.029(3) 0.038(2) 0.034(2) -0.003(2) 0.010(2) 0.007(2)
C14 0.029(3) 0.041(2) 0.037(2) 0.000(2) 0.015(2) 0.003(2)
C15 0.034(3) 0.046(3) 0.032(2) 0.003(2) 0.014(2) 0.013(2)
C16 0.033(3) 0.051(3) 0.033(2) -0.001(2) 0.008(2) 0.013(3)
C17 0.035(3) 0.037(2) 0.042(2) -0.005(2) 0.015(2) 0.006(2)
C19 0.047(3) 0.055(3) 0.055(3) -0.007(3) 0.009(3) 0.001(3)
C110 0.046(3) 0.050(3) 0.065(3) -0.019(3) 0.026(3) -0.007(3)
C111 0.046(3) 0.052(3) 0.045(3) -0.004(2) 0.023(3) -0.001(3)
C112 0.038(3) 0.052(3) 0.042(2) -0.004(2) 0.020(2) -0.001(3)
C113 0.035(3) 0.038(2) 0.033(2) -0.004(2) 0.014(2) 0.002(2)
C114 0.064(4) 0.063(3) 0.040(3) 0.011(2) 0.005(3) -0.008(3)
C115 0.056(4) 0.079(4) 0.050(3) 0.002(3) 0.005(3) -0.024(3)
C116 0.046(3) 0.068(3) 0.033(2) -0.008(3) 0.002(2) -0.005(3)
C117 0.075(4) 0.054(3) 0.046(3) 0.014(3) -0.002(3) -0.003(3)
C118 0.053(3) 0.060(3) 0.047(3) 0.012(3) -0.003(3) -0.013(3)
C119 0.042(3) 0.061(3) 0.035(3) 0.007(2) 0.016(3) 0.018(3)
C120 0.064(4) 0.077(4) 0.042(3) 0.025(3) 0.013(3) 0.023(3)
C121 0.121(6) 0.086(4) 0.064(3) 0.012(3) -0.023(4) 0.021(4)
O21 0.071(3) 0.114(4) 0.046(2) 0.014(2) 0.017(2) -0.015(3)
O22 0.070(3) 0.139(3) 0.0344(18) 0.002(2) 0.0185(18) -0.027(3)
N22 0.044(3) 0.055(2) 0.039(2) -0.0129(18) 0.0192(19) -0.019(2)
N28 0.059(3) 0.088(3) 0.072(3) -0.037(3) 0.040(3) -0.033(3)
C21 0.043(3) 0.061(3) 0.041(3) -0.022(2) 0.021(2) -0.023(3)
C23 0.051(3) 0.056(3) 0.037(2) -0.009(2) 0.017(2) -0.018(3)
C24 0.047(3) 0.060(3) 0.037(3) -0.006(2) 0.014(2) -0.023(3)
C25 0.050(4) 0.073(4) 0.032(3) -0.006(2) 0.010(2) -0.031(3)
C26 0.058(4) 0.078(3) 0.032(3) -0.018(3) 0.023(2) -0.034(3)
C27 0.046(3) 0.079(4) 0.041(3) -0.034(3) 0.021(3) -0.032(3)
C29 0.052(4) 0.132(6) 0.086(5) -0.063(5) 0.037(4) -0.033(4)
C210 0.033(4) 0.159(7) 0.086(4) -0.072(5) 0.004(3) -0.002(4)
C211 0.044(4) 0.137(5) 0.055(3) -0.038(3) -0.003(3) 0.017(4)
C212 0.030(3) 0.116(4) 0.042(3) -0.030(3) 0.007(2) -0.005(3)
C213 0.046(3) 0.043(3) 0.043(3) -0.005(2) 0.020(2) -0.004(2)
C216 0.076(4) 0.060(4) 0.036(3) 0.004(2) 0.024(3) 0.006(3)
C14A 0.056(7) 0.064(7) 0.042(5) 0.025(5) 0.024(5) 0.007(6)
C15A 0.060(8) 0.051(6) 0.062(6) 0.004(5) 0.029(6) 0.013(6)
C17A 0.042(7) 0.059(7) 0.034(5) 0.006(5) 0.010(5) -0.010(5)
C18A 0.031(6) 0.044(6) 0.043(5) -0.003(5) 0.008(4) 0.000(5)
C14B 0.037(6) 0.056(6) 0.036(5) 0.019(4) 0.012(4) -0.002(5)
C15B 0.038(6) 0.053(6) 0.041(5) 0.004(5) 0.022(5) 0.008(5)
C18B 0.050(7) 0.094(8) 0.017(4) 0.011(5) 0.008(5) 0.033(6)
C17B 0.045(7) 0.101(9) 0.023(5) 0.012(5) 0.006(5) 0.049(7)
C219 0.059(4) 0.096(5) 0.029(3) -0.010(3) 0.013(3) -0.042(4)
C220 0.112(6) 0.153(6) 0.035(3) 0.027(4) 0.020(3) -0.021(5)
C221 0.235(10) 0.170(7) 0.074(4) -0.006(5) 0.090(6) -0.084(7)

loop_
_atom_type_symbol
_atom_type_description
_atom_type_scat_dispersion_real
_atom_type_scat_dispersion_imag
_atom_type_scat_source
C C 0.0033 0.0016 'International Tables Vol C Tables 4.2.6.8 and 6.1.1.4'
H H 0.0000 0.0000 'International Tables Vol C Tables 4.2.6.8 and 6.1.1.4'
N N 0.0061 0.0033 'International Tables Vol C Tables 4.2.6.8 and 6.1.1.4'
O O 0.0106 0.0060 'International Tables Vol C Tables 4.2.6.8 and 6.1.1.4'

loop_
_geom_angle_atom_site_label_1
_geom_angle_atom_site_label_2
_geom_angle_atom_site_label_3
_geom_angle
_geom_angle_site_symmetry_1
_geom_angle_site_symmetry_3
_geom_angle_publ_flag
C119 O12 C120 116.7(4) . . ?
C11 N12 C13 119.4(3) . . ?
C19 N18 C17 115.9(4) . . ?
N12 C11 C16 122.1(4) . . ?
N12 C11 C17 116.0(4) . . ?
C16 C11 C17 121.9(4) . . ?
N12 C13 C14 121.2(4) . . ?
N12 C13 C113 116.1(4) . . ?
C14 C13 C113 122.7(4) . . ?
C15 C14 C13 119.2(4) . . ?
C15 C14 H14 120.4 . . ?
C13 C14 H14 120.4 . . ?
C16 C15 C14 118.8(4) . . ?
C16 C15 C119 123.2(4) . . ?
C14 C15 C119 118.0(4) . . ?
C15 C16 C11 119.4(4) . . ?
C15 C16 H16 120.3 . . ?
C11 C16 H16 120.3 . . ?
N18 C17 C112 123.3(4) . . ?
N18 C17 C11 115.2(4) . . ?
C112 C17 C11 121.5(4) . . ?
N18 C19 C110 124.9(5) . . ?
N18 C19 H19 117.6 . . ?
C110 C19 H19 117.6 . . ?
C19 C110 C111 118.7(5) . . ?
C19 C110 H110 120.7 . . ?
C111 C110 H110 120.7 . . ?
C110 C111 C112 118.3(4) . . ?
C110 C111 H111 120.9 . . ?
C112 C111 H111 120.9 . . ?
C17 C112 C111 119.0(4) . . ?
C17 C112 H112 120.5 . . ?
C111 C112 H112 120.5 . . ?
C114 C113 C118 117.1(4) . . ?
C114 C113 C13 122.3(4) . . ?
C118 C113 C13 120.5(4) . . ?
C113 C114 C115 121.2(4) . . ?
C113 C114 H114 119.4 . . ?
C115 C114 H114 119.4 . . ?
C116 C115 C114 120.5(5) . . ?
C116 C115 H115 119.7 . . ?
C114 C115 H115 119.7 . . ?
C117 C116 C115 119.6(5) . . ?
C117 C116 H116 120.2 . . ?
C115 C116 H116 120.2 . . ?
C116 C117 C118 119.9(5) . . ?
C116 C117 H117 120.1 . . ?
C118 C117 H117 120.1 . . ?
C113 C118 C117 121.7(5) . . ?
C113 C118 H118 119.2 . . ?
C117 C118 H118 119.2 . . ?
O11 C119 O12 123.5(4) . . ?
O11 C119 C15 124.8(5) . . ?
O12 C119 C15 111.7(4) . . ?
O12 C120 C121 106.8(4) . . ?
O12 C120 H12A 110.4 . . ?
C121 C120 H12A 110.4 . . ?
O12 C120 H12B 110.4 . . ?
C121 C120 H12B 110.4 . . ?
H12A C120 H12B 108.6 . . ?
C120 C121 H12C 109.5 . . ?
C120 C121 H12D 109.5 . . ?
H12C C121 H12D 109.5 . . ?
C120 C121 H12E 109.5 . . ?
H12C C121 H12E 109.5 . . ?
H12D C121 H12E 109.5 . . ?
C219 O22 C220 115.1(5) . . ?
C23 N22 C21 117.6(4) . . ?
C29 N28 C27 117.4(5) . . ?
N22 C21 C26 122.2(5) . . ?
N22 C21 C27 116.0(4) . . ?
C26 C21 C27 121.8(4) . . ?
N22 C23 C24 122.9(4) . . ?
N22 C23 C213 114.9(4) . . ?
C24 C23 C213 122.1(5) . . ?
C23 C24 C25 119.1(5) . . ?
C23 C24 H24 120.4 . . ?
C25 C24 H24 120.4 . . ?
C26 C25 C24 118.3(4) . . ?
C26 C25 C219 124.0(4) . . ?
C24 C25 C219 117.6(5) . . ?
C25 C26 C21 119.8(4) . . ?
C25 C26 H26 120.1 . . ?
C21 C26 H26 120.1 . . ?
N28 C27 C212 120.9(5) . . ?
N28 C27 C21 116.5(5) . . ?
C212 C27 C21 122.6(4) . . ?
N28 C29 C210 125.3(6) . . ?
N28 C29 H29 117.3 . . ?
C210 C29 H29 117.3 . . ?
C29 C210 C211 117.6(6) . . ?
C29 C210 H210 121.2 . . ?
C211 C210 H210 121.2 . . ?
C212 C211 C210 118.0(6) . . ?
C212 C211 H211 121.0 . . ?
C210 C211 H211 121.0 . . ?
C211 C212 C27 120.7(5) . . ?
C211 C212 H212 119.6 . . ?
C27 C212 H212 119.6 . . ?
C18B C213 C14A 90.9(5) . . ?
C18B C213 C18A 51.7(4) . . ?
C14A C213 C18A 121.0(6) . . ?
C18B C213 C23 126.9(6) . . ?
C14A C213 C23 119.6(5) . . ?
C18A C213 C23 119.3(5) . . ?
C18B C213 C14B 115.2(6) . . ?
C14A C213 C14B 54.5(3) . . ?
C18A C213 C14B 97.8(4) . . ?
C23 C213 C14B 118.0(5) . . ?
C17B C216 C15A 90.7(5) . . ?
C17B C216 C17A 51.7(4) . . ?
C15A C216 C17A 119.7(6) . . ?
C17B C216 C15B 120.7(6) . . ?
C15A C216 C15B 56.9(4) . . ?
C17A C216 C15B 99.8(4) . . ?
C17B C216 H216 127.2 . . ?
C15A C216 H216 120.2 . . ?
C17A C216 H216 120.2 . . ?
C15B C216 H216 112.0 . . ?
C213 C14A C15A 122.5(8) . . ?
C213 C14A H14A 118.7 . . ?
C15A C14A H14A 118.7 . . ?
C216 C15A C14A 120.0(8) . . ?
C216 C15A H15A 120.0 . . ?
C14A C15A H15A 120.0 . . ?
C18A C17A C216 119.3(8) . . ?
C18A C17A H17A 120.3 . . ?
C216 C17A H17A 120.3 . . ?
C17A C18A C213 117.3(8) . . ?
C17A C18A H18A 121.3 . . ?
C213 C18A H18A 121.3 . . ?
C15B C14B C213 117.5(7) . . ?
C15B C14B H14B 121.2 . . ?
C213 C14B H14B 121.2 . . ?
C14B C15B C216 117.2(7) . . ?
C14B C15B H15B 121.4 . . ?
C216 C15B H15B 121.4 . . ?
C213 C18B C17B 127.0(9) . . ?
C213 C18B H18B 116.5 . . ?
C17B C18B H18B 116.5 . . ?
C216 C17B C18B 122.3(8) . . ?
C216 C17B H17B 118.8 . . ?
C18B C17B H17B 118.8 . . ?
O21 C219 O22 125.7(5) . . ?
O21 C219 C25 124.0(5) . . ?
O22 C219 C25 110.2(6) . . ?
C221 C220 O22 107.5(6) . . ?
C221 C220 H22A 110.2 . . ?
O22 C220 H22A 110.2 . . ?
C221 C220 H22B 110.2 . . ?
O22 C220 H22B 110.2 . . ?
H22A C220 H22B 108.5 . . ?
C220 C221 H22C 109.5 . . ?
C220 C221 H22D 109.5 . . ?
H22C C221 H22D 109.5 . . ?
C220 C221 H22E 109.5 . . ?
H22C C221 H22E 109.5 . . ?
H22D C221 H22E 109.5 . . ?

loop_
_geom_bond_atom_site_label_1
_geom_bond_atom_site_label_2
_geom_bond_distance
_geom_bond_site_symmetry_2
_geom_bond_publ_flag
O11 C119 1.201(5) . ?
O12 C119 1.333(5) . ?
O12 C120 1.455(5) . ?
N12 C11 1.338(5) . ?
N12 C13 1.351(5) . ?
N18 C19 1.331(6) . ?
N18 C17 1.347(5) . ?
C11 C16 1.388(5) . ?
C11 C17 1.489(6) . ?
C13 C14 1.401(5) . ?
C13 C113 1.480(6) . ?
C14 C15 1.392(5) . ?
C14 H14 0.9500 . ?
C15 C16 1.382(6) . ?
C15 C119 1.486(6) . ?
C16 H16 0.9500 . ?
C17 C112 1.380(6) . ?
C19 C110 1.366(6) . ?
C19 H19 0.9500 . ?
C110 C111 1.376(6) . ?
C110 H110 0.9500 . ?
C111 C112 1.381(6) . ?
C111 H111 0.9500 . ?
C112 H112 0.9500 . ?
C113 C114 1.369(6) . ?
C113 C118 1.371(6) . ?
C114 C115 1.388(6) . ?
C114 H114 0.9500 . ?
C115 C116 1.359(6) . ?
C115 H115 0.9500 . ?
C116 C117 1.348(6) . ?
C116 H116 0.9500 . ?
C117 C118 1.396(6) . ?
C117 H117 0.9500 . ?
C118 H118 0.9500 . ?
C120 C121 1.481(7) . ?
C120 H12A 0.9900 . ?
C120 H12B 0.9900 . ?
C121 H12C 0.9800 . ?
C121 H12D 0.9800 . ?
C121 H12E 0.9800 . ?
O21 C219 1.189(6) . ?
O22 C219 1.339(6) . ?
O22 C220 1.472(6) . ?
N22 C23 1.342(6) . ?
N22 C21 1.351(5) . ?
N28 C29 1.337(8) . ?
N28 C27 1.344(5) . ?
C21 C26 1.391(6) . ?
C21 C27 1.466(7) . ?
C23 C24 1.387(6) . ?
C23 C213 1.485(6) . ?
C24 C25 1.387(6) . ?
C24 H24 0.9500 . ?
C25 C26 1.373(7) . ?
C25 C219 1.509(7) . ?
C26 H26 0.9500 . ?
C27 C212 1.388(7) . ?
C29 C210 1.355(9) . ?
C29 H29 0.9500 . ?
C210 C211 1.397(8) . ?
C210 H210 0.9500 . ?
C211 C212 1.374(7) . ?
C211 H211 0.9500 . ?
C212 H212 0.9500 . ?
C213 C18B 1.225(8) . ?
C213 C14A 1.301(10) . ?
C213 C18A 1.445(9) . ?
C213 C14B 1.558(10) . ?
C216 C17B 1.255(10) . ?
C216 C15A 1.351(10) . ?
C216 C17A 1.441(10) . ?
C216 C15B 1.445(9) . ?
C216 H216 0.9500 . ?
C14A C15A 1.398(11) . ?
C14A H14A 0.9500 . ?
C15A H15A 0.9500 . ?
C17A C18A 1.404(11) . ?
C17A H17A 0.9500 . ?
C18A H18A 0.9500 . ?
C14B C15B 1.390(11) . ?
C14B H14B 0.9500 . ?
C15B H15B 0.9500 . ?
C18B C17B 1.364(11) . ?
C18B H18B 0.9500 . ?
C17B H17B 0.9500 . ?
C220 C221 1.459(8) . ?
C220 H22A 0.9900 . ?
C220 H22B 0.9900 . ?
C221 H22C 0.9800 . ?
C221 H22D 0.9800 . ?
C221 H22E 0.9800 . ?

loop_
_geom_torsion_atom_site_label_1
_geom_torsion_atom_site_label_2
_geom_torsion_atom_site_label_3
_geom_torsion_atom_site_label_4
_geom_torsion
_geom_torsion_site_symmetry_1
_geom_torsion_site_symmetry_2
_geom_torsion_site_symmetry_3
_geom_torsion_site_symmetry_4
_geom_torsion_publ_flag
C13 N12 C11 C16 0.4(5) . . . . ?
C13 N12 C11 C17 -179.9(3) . . . . ?
C11 N12 C13 C14 -0.6(5) . . . . ?
C11 N12 C13 C113 179.6(3) . . . . ?
N12 C13 C14 C15 0.9(5) . . . . ?
C113 C13 C14 C15 -179.3(4) . . . . ?
C13 C14 C15 C16 -0.8(5) . . . . ?
C13 C14 C15 C119 178.9(3) . . . . ?
C14 C15 C16 C11 0.6(6) . . . . ?
C119 C15 C16 C11 -179.2(3) . . . . ?
N12 C11 C16 C15 -0.4(6) . . . . ?
C17 C11 C16 C15 179.9(3) . . . . ?
C19 N18 C17 C112 -1.8(6) . . . . ?
C19 N18 C17 C11 178.4(3) . . . . ?
N12 C11 C17 N18 178.7(3) . . . . ?
C16 C11 C17 N18 -1.6(5) . . . . ?
N12 C11 C17 C112 -1.1(5) . . . . ?
C16 C11 C17 C112 178.6(4) . . . . ?
C17 N18 C19 C110 0.3(6) . . . . ?
N18 C19 C110 C111 0.8(7) . . . . ?
C19 C110 C111 C112 -0.3(6) . . . . ?
N18 C17 C112 C111 2.3(6) . . . . ?
C11 C17 C112 C111 -177.9(3) . . . . ?
C110 C111 C112 C17 -1.1(6) . . . . ?
N12 C13 C113 C114 -175.1(4) . . . . ?
C14 C13 C113 C114 5.1(6) . . . . ?
N12 C13 C113 C118 6.6(5) . . . . ?
C14 C13 C113 C118 -173.2(4) . . . . ?
C118 C113 C114 C115 -0.9(7) . . . . ?
C13 C113 C114 C115 -179.2(4) . . . . ?
C113 C114 C115 C116 0.4(8) . . . . ?
C114 C115 C116 C117 0.2(8) . . . . ?
C115 C116 C117 C118 -0.3(7) . . . . ?
C114 C113 C118 C117 0.7(7) . . . . ?
C13 C113 C118 C117 179.0(4) . . . . ?
C116 C117 C118 C113 -0.1(7) . . . . ?
C120 O12 C119 O11 -2.4(6) . . . . ?
C120 O12 C119 C15 177.3(3) . . . . ?
C16 C15 C119 O11 -176.4(4) . . . . ?
C14 C15 C119 O11 3.9(6) . . . . ?
C16 C15 C119 O12 3.9(5) . . . . ?
C14 C15 C119 O12 -175.8(3) . . . . ?
C119 O12 C120 C121 -173.6(4) . . . . ?
C23 N22 C21 C26 0.1(6) . . . . ?
C23 N22 C21 C27 -178.2(4) . . . . ?
C21 N22 C23 C24 -1.3(6) . . . . ?
C21 N22 C23 C213 176.1(4) . . . . ?
N22 C23 C24 C25 1.3(7) . . . . ?
C213 C23 C24 C25 -175.9(4) . . . . ?
C23 C24 C25 C26 0.0(6) . . . . ?
C23 C24 C25 C219 178.5(4) . . . . ?
C24 C25 C26 C21 -1.1(7) . . . . ?
C219 C25 C26 C21 -179.6(4) . . . . ?
N22 C21 C26 C25 1.1(7) . . . . ?
C27 C21 C26 C25 179.3(4) . . . . ?
C29 N28 C27 C212 -0.9(7) . . . . ?
C29 N28 C27 C21 -179.4(4) . . . . ?
N22 C21 C27 N28 176.5(4) . . . . ?
C26 C21 C27 N28 -1.8(6) . . . . ?
N22 C21 C27 C212 -2.0(6) . . . . ?
C26 C21 C27 C212 179.8(4) . . . . ?
C27 N28 C29 C210 0.4(8) . . . . ?
N28 C29 C210 C211 -0.5(10) . . . . ?
C29 C210 C211 C212 1.1(9) . . . . ?
C210 C211 C212 C27 -1.6(8) . . . . ?
N28 C27 C212 C211 1.5(7) . . . . ?
C21 C27 C212 C211 179.9(5) . . . . ?
N22 C23 C213 C18B -30.1(6) . . . . ?
C24 C23 C213 C18B 147.3(5) . . . . ?
N22 C23 C213 C14A -146.7(4) . . . . ?
C24 C23 C213 C14A 30.7(6) . . . . ?
N22 C23 C213 C18A 32.0(6) . . . . ?
C24 C23 C213 C18A -150.6(5) . . . . ?
N22 C23 C213 C14B 150.3(4) . . . . ?
C24 C23 C213 C14B -32.3(6) . . . . ?
C18B C213 C14A C15A 45.9(4) . . . . ?
C18A C213 C14A C15A 1.6(3) . . . . ?
C23 C213 C14A C15A -179.7(4) . . . . ?
C14B C213 C14A C15A -74.8(5) . . . . ?
C17B C216 C15A C14A -49.3(5) . . . . ?
C17A C216 C15A C14A -4.3(6) . . . . ?
C15B C216 C15A C14A 77.7(5) . . . . ?
C213 C14A C15A C216 1.9(3) . . . . ?
C17B C216 C17A C18A 67.6(7) . . . . ?
C15A C216 C17A C18A 3.2(8) . . . . ?
C15B C216 C17A C18A -54.1(6) . . . . ?
C216 C17A C18A C213 0.1(7) . . . . ?
C18B C213 C18A C17A -65.6(7) . . . . ?
C14A C213 C18A C17A -2.5(6) . . . . ?
C23 C213 C18A C17A 178.8(5) . . . . ?
C14B C213 C18A C17A 50.5(6) . . . . ?
C18B C213 C14B C15B -0.4(3) . . . . ?
C14A C213 C14B C15B 71.3(5) . . . . ?
C18A C213 C14B C15B -51.5(4) . . . . ?
C23 C213 C14B C15B 179.2(4) . . . . ?
C213 C14B C15B C216 -0.3(2) . . . . ?
C17B C216 C15B C14B 0.9(5) . . . . ?
C15A C216 C15B C14B -67.4(5) . . . . ?
C17A C216 C15B C14B 51.8(5) . . . . ?
C14A C213 C18B C17B -50.0(6) . . . . ?
C18A C213 C18B C17B 80.2(8) . . . . ?
C23 C213 C18B C17B -178.9(5) . . . . ?
C14B C213 C18B C17B 0.7(6) . . . . ?
C15A C216 C17B C18B 50.4(6) . . . . ?
C17A C216 C17B C18B -78.1(8) . . . . ?
C15B C216 C17B C18B -0.7(8) . . . . ?
C213 C18B C17B C216 -0.2(9) . . . . ?
C220 O22 C219 O21 -3.1(8) . . . . ?
C220 O22 C219 C25 176.3(4) . . . . ?
C26 C25 C219 O21 -175.3(5) . . . . ?
C24 C25 C219 O21 6.3(8) . . . . ?
C26 C25 C219 O22 5.3(6) . . . . ?
C24 C25 C219 O22 -173.1(4) . . . . ?
C219 O22 C220 C221 -167.5(5) . . . . ?
